data_4132288
loop_
_publ_author_name
'Kou, Xuezhen'
'Shao, Qihang'
'Ye, Chenghao'
'Yang, Guoqiang'
'Zhang, Wanbin'

_publ_section_title
;
 Asymmetric Aza-Wacker-Type Cyclization of N-Ts Hydrazine-Tethered
 Tetrasubstituted Olefins: Synthesis of Pyrazolines Bearing One Quaternary
 or Two Vicinal Stereocenters.
;
_journal_issue 24
_journal_name_full 'Journal of the American Chemical Society'
_journal_page_first 7587
_journal_page_last 7597
_journal_paper_doi 10.1021/jacs.8b02865
_journal_volume 140
_journal_year 2018
_chemical_formula_moiety 'C24 H26 N2 O2 S'
_chemical_formula_sum 'C24 H26 N2 O2 S'
_chemical_formula_weight 406.53
_space_group_crystal_system triclinic
_space_group_IT_number 2
_space_group_name_Hall '-P 1'
_space_group_name_H-M_alt 'P -1'
_atom_sites_solution_hydrogens mixed
_atom_sites_solution_primary dual
_audit_creation_date 2018-02-07
_audit_creation_method
;
Olex2 1.2
(compiled 2017.03.28 svn.r3405 for OlexSys, GUI svn.r5381)
;
_cell_angle_alpha 73.770(19)
_cell_angle_beta 78.172(15)
_cell_angle_gamma 69.098(15)
_cell_formula_units_Z 2
_cell_length_a 7.8260(10)
_cell_length_b 10.510(2)
_cell_length_c 14.886(4)
_cell_measurement_reflns_used 1487
_cell_measurement_temperature 293(2)
_cell_measurement_theta_max 29.2379
_cell_measurement_theta_min 2.8809
_cell_volume 1090.6(4)
_computing_cell_refinement
;
CrysAlisPro, Agilent Technologies,
Version 1.171.35.11 (release 16-05-2011 CrysAlis171 .NET)
(compiled May 16 2011,17:55:39)
;
_computing_data_collection
;
CrysAlisPro, Agilent Technologies,
Version 1.171.35.11 (release 16-05-2011 CrysAlis171 .NET)
(compiled May 16 2011,17:55:39)
;
_computing_data_reduction
;
CrysAlisPro, Agilent Technologies,
Version 1.171.35.11 (release 16-05-2011 CrysAlis171 .NET)
(compiled May 16 2011,17:55:39)
;
_computing_molecular_graphics 'Olex2 (Dolomanov et al., 2009)'
_computing_publication_material 'Olex2 (Dolomanov et al., 2009)'
_computing_structure_refinement 'ShelXL (Sheldrick, 2015)'
_computing_structure_solution 'ShelXT (Sheldrick, 2015)'
_diffrn_ambient_temperature 293.15
_diffrn_detector_area_resol_mean 10.3592
_diffrn_measured_fraction_theta_full 0.997
_diffrn_measured_fraction_theta_max 0.997
_diffrn_measurement_details
;
#__ type_ start__ end____ width___ exp.time_
  1 omega  -37.00   56.00   1.0000    3.0000
omega____ theta____ kappa____ phi______ frames
    -      -11.4683   77.0000    0.0000 93

#__ type_ start__ end____ width___ exp.time_
  2 omega  -17.00   81.00   1.0000    3.0000
omega____ theta____ kappa____ phi______ frames
    -       11.7808   77.0000  150.0000 98

#__ type_ start__ end____ width___ exp.time_
  3 omega   -5.00   90.00   1.0000    3.0000
omega____ theta____ kappa____ phi______ frames
    -       11.7808   77.0000  -90.0000 95
;
_diffrn_measurement_device_type 'Xcalibur, Atlas, Gemini ultra'
_diffrn_measurement_method '\w scans'
_diffrn_orient_matrix_UB_11 0.0135938000
_diffrn_orient_matrix_UB_12 0.0033059000
_diffrn_orient_matrix_UB_13 0.0448547000
_diffrn_orient_matrix_UB_21 -0.0063851000
_diffrn_orient_matrix_UB_22 -0.0682120000
_diffrn_orient_matrix_UB_23 0.0190883000
_diffrn_orient_matrix_UB_31 0.0965327000
_diffrn_orient_matrix_UB_32 -0.0288933000
_diffrn_orient_matrix_UB_33 -0.0109881000
_diffrn_radiation_monochromator graphite
_diffrn_radiation_type MoK\a
_diffrn_radiation_wavelength 0.71073
_diffrn_reflns_av_R_equivalents 0.0369
_diffrn_reflns_av_unetI/netI 0.0617
_diffrn_reflns_Laue_measured_fraction_full 0.997
_diffrn_reflns_Laue_measured_fraction_max 0.997
_diffrn_reflns_limit_h_max 9
_diffrn_reflns_limit_h_min -9
_diffrn_reflns_limit_k_max 12
_diffrn_reflns_limit_k_min -12
_diffrn_reflns_limit_l_max 17
_diffrn_reflns_limit_l_min -12
_diffrn_reflns_number 7119
_diffrn_reflns_point_group_measured_fraction_full 0.997
_diffrn_reflns_point_group_measured_fraction_max 0.997
_diffrn_reflns_theta_full 25.242
_diffrn_reflns_theta_max 25.348
_diffrn_reflns_theta_min 2.887
_diffrn_source 'Enhance (Mo) X-ray Source'
_exptl_absorpt_coefficient_mu 0.170
_exptl_absorpt_correction_T_max 1.00000
_exptl_absorpt_correction_T_min 0.95989
_exptl_absorpt_correction_type multi-scan
_exptl_absorpt_process_details
;
CrysAlisPro, Agilent Technologies,
Version 1.171.35.11 (release 16-05-2011 CrysAlis171 .NET)
(compiled May 16 2011,17:55:39)
Empirical absorption correction using spherical harmonics,
 implemented in SCALE3 ABSPACK scaling algorithm.
;
_exptl_crystal_colour colourless
_exptl_crystal_colour_primary colourless
_exptl_crystal_density_diffrn 1.238
_exptl_crystal_description block
_exptl_crystal_F_000 432
_exptl_crystal_size_max 0.43
_exptl_crystal_size_mid 0.36
_exptl_crystal_size_min 0.2
_refine_diff_density_max 0.514
_refine_diff_density_min -0.493
_refine_diff_density_rms 0.050
_refine_ls_extinction_method none
_refine_ls_goodness_of_fit_ref 1.037
_refine_ls_hydrogen_treatment constr
_refine_ls_matrix_type full
_refine_ls_number_parameters 266
_refine_ls_number_reflns 3990
_refine_ls_number_restraints 0
_refine_ls_restrained_S_all 1.037
_refine_ls_R_factor_all 0.0918
_refine_ls_R_factor_gt 0.0576
_refine_ls_shift/su_max 0.001
_refine_ls_shift/su_mean 0.000
_refine_ls_structure_factor_coef Fsqd
_refine_ls_weighting_details 'w=1/[\s^2^(Fo^2^)+(0.0609P)^2^+0.3730P] where P=(Fo^2^+2Fc^2^)/3'
_refine_ls_weighting_scheme calc
_refine_ls_wR_factor_gt 0.1302
_refine_ls_wR_factor_ref 0.1562
_reflns_Friedel_coverage 0.000
_reflns_number_gt 2758
_reflns_number_total 3990
_reflns_threshold_expression 'I > 2\s(I)'
_cod_data_source_file ja8b02865_si_002.cif
_cod_data_source_block 180207_kxz_l_122c
_cod_original_cell_volume 1090.7(4)
_cod_database_code 4132288
_shelx_shelxl_version_number 2016/6
_chemical_oxdiff_formula 'C H N O S'
_shelx_space_group_comment
;
The symmetry employed for this shelxl refinement is uniquely defined
by the following loop, which should always be used as a source of
symmetry information in preference to the above space-group names.
They are only intended as comments.
;
_shelx_estimated_absorpt_t_max 0.967
_shelx_estimated_absorpt_t_min 0.930
_reflns_odcompleteness_completeness 99.62
_reflns_odcompleteness_iscentric 1
_reflns_odcompleteness_theta 26.32
_olex2_refinement_description
;
1. Fixed Uiso
 At 1.2 times of:
  All C(H) groups, All C(H,H) groups, All N(H) groups
 At 1.5 times of:
  All C(H,H,H) groups
2.a Riding coordinates:
 N2(H2)
2.b Secondary CH2 refined with riding coordinates:
 C12(H12A,H12B)
2.c Aromatic/amide H refined with riding coordinates:
 C1(H1), C2(H2A), C3(H3), C4(H4), C7(H7), C9(H9), C10(H10), C19(H19), C20(H20),
  C22(H22), C23(H23)
2.d Idealised Me refined as rotating group:
 C14(H14A,H14B,H14C), C16(H16A,H16B,H16C), C17(H17A,H17B,H17C), C24(H24A,H24B,
 H24C)
;
_olex2_submission_special_instructions 'No special instructions were received'

loop_
_space_group_symop_operation_xyz
'x, y, z'
'-x, -y, -z'

loop_
_atom_site_label
_atom_site_type_symbol
_atom_site_fract_x
_atom_site_fract_y
_atom_site_fract_z
_atom_site_U_iso_or_equiv
_atom_site_adp_type
_atom_site_occupancy
_atom_site_site_symmetry_order
_atom_site_calc_flag
_atom_site_refinement_flags_posn
S1 S 0.49102(9) 0.29112(7) 0.98575(5) 0.0388(2) Uani 1 1 d .
O1 O 0.3951(3) 0.19312(18) 1.00128(13) 0.0474(5) Uani 1 1 d .
O2 O 0.4917(3) 0.34856(18) 1.06273(12) 0.0461(5) Uani 1 1 d .
N1 N 0.3910(3) 0.3990(2) 0.82178(15) 0.0394(5) Uani 1 1 d .
N2 N 0.3971(3) 0.4297(2) 0.90656(15) 0.0417(6) Uani 1 1 d .
H2 H 0.291959 0.480305 0.928291 0.050 Uiso 1 1 d R
C1 C 0.1647(5) 0.6137(5) 0.4297(2) 0.0779(11) Uani 1 1 d .
H1 H 0.114939 0.707831 0.431325 0.093 Uiso 1 1 calc R
C2 C 0.1576(6) 0.5722(6) 0.3518(3) 0.0966(14) Uani 1 1 d .
H2A H 0.103916 0.638421 0.300729 0.116 Uiso 1 1 calc R
C3 C 0.2292(6) 0.4332(7) 0.3481(3) 0.0971(15) Uani 1 1 d .
H3 H 0.223230 0.406419 0.294630 0.117 Uiso 1 1 calc R
C4 C 0.3081(6) 0.3356(5) 0.4216(3) 0.0838(12) Uani 1 1 d .
H4 H 0.355320 0.242084 0.418254 0.101 Uiso 1 1 calc R
C5 C 0.3196(4) 0.3741(4) 0.5037(2) 0.0605(9) Uani 1 1 d .
C6 C 0.2464(4) 0.5159(4) 0.5074(2) 0.0545(8) Uani 1 1 d .
C7 C 0.2553(4) 0.5548(3) 0.5895(2) 0.0495(7) Uani 1 1 d .
H7 H 0.205853 0.648569 0.591943 0.059 Uiso 1 1 calc R
C8 C 0.3334(4) 0.4600(3) 0.66508(19) 0.0418(7) Uani 1 1 d .
C9 C 0.4114(5) 0.3181(3) 0.6591(2) 0.0576(8) Uani 1 1 d .
H9 H 0.468850 0.251832 0.709093 0.069 Uiso 1 1 calc R
C10 C 0.4037(5) 0.2772(4) 0.5814(3) 0.0706(10) Uani 1 1 d .
H10 H 0.455125 0.183289 0.579521 0.085 Uiso 1 1 calc R
C11 C 0.3388(3) 0.5008(3) 0.75184(18) 0.0375(6) Uani 1 1 d .
C12 C 0.2808(4) 0.6550(3) 0.7514(2) 0.0477(7) Uani 1 1 d .
H12A H 0.329967 0.665432 0.802744 0.057 Uiso 1 1 calc R
H12B H 0.334140 0.702918 0.692952 0.057 Uiso 1 1 calc R
C13 C 0.0743(4) 0.7240(3) 0.7613(2) 0.0575(9) Uani 1 1 d .
C14 C -0.0253(5) 0.6456(4) 0.8426(3) 0.0806(11) Uani 1 1 d .
H14A H 0.008030 0.550657 0.837264 0.121 Uiso 1 1 calc GR
H14B H -0.155786 0.689293 0.841747 0.121 Uiso 1 1 calc GR
H14C H 0.008385 0.646995 0.900782 0.121 Uiso 1 1 calc GR
C15 C -0.0081(6) 0.8443(4) 0.7063(3) 0.0890(14) Uani 1 1 d .
C16 C -0.2163(7) 0.9140(5) 0.7172(4) 0.151(3) Uani 1 1 d .
H16A H -0.266542 0.908229 0.665304 0.227 Uiso 1 1 calc GR
H16B H -0.243971 1.010354 0.717884 0.227 Uiso 1 1 calc GR
H16C H -0.269597 0.867250 0.775149 0.227 Uiso 1 1 calc GR
C17 C 0.0930(9) 0.9266(4) 0.6290(4) 0.144(2) Uani 1 1 d .
H17A H 0.084160 1.010614 0.645941 0.216 Uiso 1 1 calc GR
H17B H 0.039277 0.950369 0.571629 0.216 Uiso 1 1 calc GR
H17C H 0.220181 0.871445 0.620025 0.216 Uiso 1 1 calc GR
C18 C 0.7179(4) 0.2170(3) 0.93922(18) 0.0384(6) Uani 1 1 d .
C19 C 0.7700(4) 0.0890(3) 0.9156(2) 0.0467(7) Uani 1 1 d .
H19 H 0.684872 0.042412 0.923806 0.056 Uiso 1 1 calc R
C20 C 0.9505(4) 0.0314(3) 0.8798(2) 0.0523(8) Uani 1 1 d .
H20 H 0.985791 -0.054947 0.864384 0.063 Uiso 1 1 calc R
C21 C 1.0793(4) 0.0978(3) 0.8663(2) 0.0478(7) Uani 1 1 d .
C22 C 1.0238(4) 0.2265(3) 0.8908(2) 0.0527(8) Uani 1 1 d .
H22 H 1.109245 0.272781 0.882636 0.063 Uiso 1 1 calc R
C23 C 0.8457(4) 0.2861(3) 0.9266(2) 0.0477(7) Uani 1 1 d .
H23 H 0.810719 0.372166 0.942420 0.057 Uiso 1 1 calc R
C24 C 1.2756(4) 0.0326(4) 0.8280(3) 0.0715(10) Uani 1 1 d .
H24A H 1.293868 0.073095 0.761890 0.107 Uiso 1 1 calc GR
H24B H 1.301116 -0.066314 0.837295 0.107 Uiso 1 1 calc GR
H24C H 1.356970 0.049261 0.860338 0.107 Uiso 1 1 calc GR

loop_
_atom_site_aniso_label
_atom_site_aniso_U_11
_atom_site_aniso_U_22
_atom_site_aniso_U_33
_atom_site_aniso_U_23
_atom_site_aniso_U_13
_atom_site_aniso_U_12
S1 0.0464(4) 0.0366(4) 0.0375(4) -0.0079(3) -0.0102(3) -0.0157(3)
O1 0.0506(12) 0.0475(11) 0.0515(12) -0.0101(9) -0.0061(9) -0.0252(9)
O2 0.0623(13) 0.0456(11) 0.0362(11) -0.0103(9) -0.0100(9) -0.0207(10)
N1 0.0429(13) 0.0428(13) 0.0354(13) -0.0114(10) -0.0090(10) -0.0126(11)
N2 0.0432(13) 0.0398(12) 0.0386(13) -0.0134(10) -0.0101(10) -0.0027(10)
C1 0.071(2) 0.112(3) 0.047(2) -0.015(2) -0.0168(18) -0.021(2)
C2 0.080(3) 0.165(5) 0.047(2) -0.021(3) -0.020(2) -0.038(3)
C3 0.086(3) 0.171(5) 0.062(3) -0.052(3) -0.007(2) -0.054(3)
C4 0.090(3) 0.124(3) 0.064(3) -0.048(3) 0.001(2) -0.050(3)
C5 0.057(2) 0.092(3) 0.048(2) -0.0307(18) 0.0015(16) -0.0355(19)
C6 0.0444(17) 0.083(2) 0.0406(17) -0.0165(16) -0.0031(14) -0.0239(17)
C7 0.0489(17) 0.0549(18) 0.0422(17) -0.0119(14) -0.0075(14) -0.0116(15)
C8 0.0394(15) 0.0473(16) 0.0396(16) -0.0129(13) -0.0018(12) -0.0140(13)
C9 0.077(2) 0.0520(18) 0.0457(19) -0.0123(15) -0.0113(16) -0.0193(17)
C10 0.092(3) 0.066(2) 0.062(2) -0.0289(19) -0.005(2) -0.026(2)
C11 0.0339(14) 0.0414(15) 0.0368(15) -0.0089(12) -0.0061(12) -0.0104(12)
C12 0.0596(19) 0.0398(15) 0.0441(17) -0.0083(13) -0.0137(14) -0.0131(14)
C13 0.063(2) 0.0530(18) 0.055(2) -0.0275(16) -0.0229(17) 0.0039(16)
C14 0.052(2) 0.097(3) 0.091(3) -0.042(2) 0.000(2) -0.012(2)
C15 0.109(3) 0.066(2) 0.076(3) -0.038(2) -0.050(3) 0.029(2)
C16 0.127(4) 0.131(4) 0.177(6) -0.098(4) -0.105(4) 0.077(3)
C17 0.241(7) 0.061(3) 0.092(4) 0.009(3) -0.067(4) 0.003(4)
C18 0.0457(16) 0.0366(14) 0.0360(15) -0.0037(11) -0.0129(12) -0.0157(12)
C19 0.0508(18) 0.0450(16) 0.0529(18) -0.0152(14) -0.0063(14) -0.0222(14)
C20 0.062(2) 0.0424(16) 0.0521(19) -0.0168(14) -0.0053(15) -0.0129(15)
C21 0.0467(17) 0.0493(17) 0.0424(17) -0.0025(13) -0.0098(13) -0.0129(14)
C22 0.0474(18) 0.0525(18) 0.062(2) -0.0062(15) -0.0139(15) -0.0220(15)
C23 0.0495(18) 0.0369(15) 0.0623(19) -0.0093(14) -0.0151(15) -0.0173(14)
C24 0.057(2) 0.072(2) 0.071(2) -0.0102(19) -0.0012(18) -0.0114(18)

loop_
_atom_type_symbol
_atom_type_description
_atom_type_scat_dispersion_real
_atom_type_scat_dispersion_imag
_atom_type_scat_source
C C 0.0033 0.0016 'International Tables Vol C Tables 4.2.6.8 and 6.1.1.4'
H H 0.0000 0.0000 'International Tables Vol C Tables 4.2.6.8 and 6.1.1.4'
N N 0.0061 0.0033 'International Tables Vol C Tables 4.2.6.8 and 6.1.1.4'
O O 0.0106 0.0060 'International Tables Vol C Tables 4.2.6.8 and 6.1.1.4'
S S 0.1246 0.1234 'International Tables Vol C Tables 4.2.6.8 and 6.1.1.4'

loop_
_geom_angle_atom_site_label_1
_geom_angle_atom_site_label_2
_geom_angle_atom_site_label_3
_geom_angle
O1 S1 O2 118.97(11)
O1 S1 N2 109.06(11)
O1 S1 C18 108.63(12)
O2 S1 N2 103.19(11)
O2 S1 C18 109.15(12)
N2 S1 C18 107.20(12)
C11 N1 N2 118.3(2)
S1 N2 H2 112.4
N1 N2 S1 113.29(16)
N1 N2 H2 112.5
C2 C1 H1 119.6
C2 C1 C6 120.7(4)
C6 C1 H1 119.6
C1 C2 H2A 119.7
C1 C2 C3 120.6(4)
C3 C2 H2A 119.7
C2 C3 H3 119.7
C4 C3 C2 120.5(4)
C4 C3 H3 119.7
C3 C4 H4 119.6
C3 C4 C5 120.8(4)
C5 C4 H4 119.6
C6 C5 C4 118.6(3)
C6 C5 C10 118.2(3)
C10 C5 C4 123.1(4)
C1 C6 C5 118.7(3)
C1 C6 C7 122.4(3)
C5 C6 C7 118.9(3)
C6 C7 H7 118.8
C8 C7 C6 122.5(3)
C8 C7 H7 118.8
C7 C8 C9 117.9(3)
C7 C8 C11 122.3(3)
C9 C8 C11 119.9(2)
C8 C9 H9 119.5
C10 C9 C8 121.1(3)
C10 C9 H9 119.5
C5 C10 H10 119.3
C9 C10 C5 121.4(3)
C9 C10 H10 119.3
N1 C11 C8 115.1(2)
N1 C11 C12 126.0(2)
C8 C11 C12 118.9(2)
C11 C12 H12A 108.9
C11 C12 H12B 108.9
H12A C12 H12B 107.7
C13 C12 C11 113.4(2)
C13 C12 H12A 108.9
C13 C12 H12B 108.9
C14 C13 C12 113.3(3)
C15 C13 C12 122.8(4)
C15 C13 C14 123.8(4)
C13 C14 H14A 109.5
C13 C14 H14B 109.5
C13 C14 H14C 109.5
H14A C14 H14B 109.5
H14A C14 H14C 109.5
H14B C14 H14C 109.5
C13 C15 C16 122.6(5)
C13 C15 C17 123.6(4)
C17 C15 C16 113.8(4)
C15 C16 H16A 109.5
C15 C16 H16B 109.5
C15 C16 H16C 109.5
H16A C16 H16B 109.5
H16A C16 H16C 109.5
H16B C16 H16C 109.5
C15 C17 H17A 109.5
C15 C17 H17B 109.5
C15 C17 H17C 109.5
H17A C17 H17B 109.5
H17A C17 H17C 109.5
H17B C17 H17C 109.5
C19 C18 S1 119.8(2)
C19 C18 C23 120.2(3)
C23 C18 S1 120.0(2)
C18 C19 H19 120.5
C20 C19 C18 119.0(3)
C20 C19 H19 120.5
C19 C20 H20 119.0
C21 C20 C19 122.0(3)
C21 C20 H20 119.0
C20 C21 C22 118.0(3)
C20 C21 C24 121.1(3)
C22 C21 C24 120.8(3)
C21 C22 H22 119.4
C23 C22 C21 121.3(3)
C23 C22 H22 119.4
C18 C23 H23 120.2
C22 C23 C18 119.5(3)
C22 C23 H23 120.2
C21 C24 H24A 109.5
C21 C24 H24B 109.5
C21 C24 H24C 109.5
H24A C24 H24B 109.5
H24A C24 H24C 109.5
H24B C24 H24C 109.5

loop_
_geom_bond_atom_site_label_1
_geom_bond_atom_site_label_2
_geom_bond_distance
S1 O1 1.4230(18)
S1 O2 1.4385(18)
S1 N2 1.638(2)
S1 C18 1.746(3)
N1 N2 1.401(3)
N1 C11 1.279(3)
N2 H2 0.8602
C1 H1 0.9300
C1 C2 1.366(5)
C1 C6 1.404(5)
C2 H2A 0.9300
C2 C3 1.378(6)
C3 H3 0.9300
C3 C4 1.352(6)
C4 H4 0.9300
C4 C5 1.420(4)
C5 C6 1.406(5)
C5 C10 1.408(5)
C6 C7 1.414(4)
C7 H7 0.9300
C7 C8 1.361(4)
C8 C9 1.417(4)
C8 C11 1.482(4)
C9 H9 0.9300
C9 C10 1.361(4)
C10 H10 0.9300
C11 C12 1.518(4)
C12 H12A 0.9700
C12 H12B 0.9700
C12 C13 1.512(4)
C13 C14 1.505(5)
C13 C15 1.319(5)
C14 H14A 0.9600
C14 H14B 0.9600
C14 H14C 0.9600
C15 C16 1.525(6)
C15 C17 1.503(7)
C16 H16A 0.9600
C16 H16B 0.9600
C16 H16C 0.9600
C17 H17A 0.9600
C17 H17B 0.9600
C17 H17C 0.9600
C18 C19 1.383(4)
C18 C23 1.389(4)
C19 H19 0.9300
C19 C20 1.381(4)
C20 H20 0.9300
C20 C21 1.372(4)
C21 C22 1.394(4)
C21 C24 1.504(4)
C22 H22 0.9300
C22 C23 1.371(4)
C23 H23 0.9300
C24 H24A 0.9600
C24 H24B 0.9600
C24 H24C 0.9600
